data_4501910
loop_
_publ_author_name
'Chen, Zilu'
'Jia, Maomao'
'Zhang, Zhong'
'Liang, Fupei'

_publ_section_title
;
 Construction of Planar Clusters Using Planar Aromatic Polyoxime Ligands:
 Synthesis, Structure, and Magnetic Properties
;
_journal_issue 11
_journal_name_full 'Crystal Growth &amp; Design'
_journal_page_first 4806
_journal_paper_doi 10.1021/cg100694w
_journal_volume 10
_journal_year 2010
_chemical_formula_moiety 'C49 H52 N12 Ni5 O26 S2, C H4 O, 0.5(H4 O2), 5(H2 O)'
_chemical_formula_sum 'C50 H68 N12 Ni5 O33 S2'
_chemical_formula_weight 1722.83
_chemical_name_systematic
; 
 ? 
;
_space_group_IT_number 14
_symmetry_cell_setting monoclinic
_symmetry_space_group_name_Hall '-P 2yn'
_symmetry_space_group_name_H-M 'P 1 21/n 1'
_atom_sites_solution_hydrogens geom
_atom_sites_solution_primary direct
_atom_sites_solution_secondary difmap
_audit_creation_method SHELXL-97
_cell_angle_alpha 90.00
_cell_angle_beta 112.8130(10)
_cell_angle_gamma 90.00
_cell_formula_units_Z 4
_cell_length_a 21.2288(15)
_cell_length_b 15.8791(12)
_cell_length_c 22.8186(17)
_cell_measurement_reflns_used 7658
_cell_measurement_temperature 296(2)
_cell_measurement_theta_max 25.91
_cell_measurement_theta_min 2.22
_cell_volume 7090.3(9)
_computing_cell_refinement 'SAINT (Bruker, 2004)'
_computing_data_collection 'APEX2 (Bruker, 2004)'
_computing_data_reduction SAINT
_computing_molecular_graphics 'SHELXTL (Bruker, 1998)'
_computing_publication_material 'SHELXTL (Bruker, 1998)'
_computing_structure_refinement 'SHELXL-97 (Sheldrick, 2008)'
_computing_structure_solution 'SHELXS-97 (Sheldrick, 2008)'
_diffrn_ambient_temperature 296(2)
_diffrn_measured_fraction_theta_full 0.980
_diffrn_measured_fraction_theta_max 0.980
_diffrn_measurement_device_type 'Bruker SMART CCD area-detector'
_diffrn_measurement_method 'phi and omega scans'
_diffrn_radiation_monochromator graphite
_diffrn_radiation_source 'fine-focus sealed tube'
_diffrn_radiation_type MoK\a
_diffrn_radiation_wavelength 0.71073
_diffrn_reflns_av_R_equivalents 0.0758
_diffrn_reflns_av_sigmaI/netI 0.0963
_diffrn_reflns_limit_h_max 23
_diffrn_reflns_limit_h_min -25
_diffrn_reflns_limit_k_max 18
_diffrn_reflns_limit_k_min -18
_diffrn_reflns_limit_l_max 27
_diffrn_reflns_limit_l_min -19
_diffrn_reflns_number 34840
_diffrn_reflns_theta_full 25.01
_diffrn_reflns_theta_max 25.01
_diffrn_reflns_theta_min 1.67
_exptl_absorpt_coefficient_mu 1.458
_exptl_absorpt_correction_T_max 0.7592
_exptl_absorpt_correction_T_min 0.5600
_exptl_absorpt_correction_type multi-scan
_exptl_absorpt_process_details 'SADABS (Bruker, 1998)'
_exptl_crystal_colour orange
_exptl_crystal_density_diffrn 1.614
_exptl_crystal_density_method 'not measured'
_exptl_crystal_description block
_exptl_crystal_F_000 3552
_exptl_crystal_size_max 0.45
_exptl_crystal_size_mid 0.30
_exptl_crystal_size_min 0.20
_refine_diff_density_max 1.590
_refine_diff_density_min -1.135
_refine_diff_density_rms 0.124
_refine_ls_extinction_method none
_refine_ls_goodness_of_fit_ref 1.027
_refine_ls_hydrogen_treatment constr
_refine_ls_matrix_type full
_refine_ls_number_parameters 875
_refine_ls_number_reflns 12240
_refine_ls_number_restraints 13
_refine_ls_restrained_S_all 1.035
_refine_ls_R_factor_all 0.1316
_refine_ls_R_factor_gt 0.0702
_refine_ls_shift/su_max 0.003
_refine_ls_shift/su_mean 0.000
_refine_ls_structure_factor_coef Fsqd
_refine_ls_weighting_details 'calc w=1/[\s^2^(Fo^2^)+(0.0994P)^2^+12.9773P] where P=(Fo^2^+2Fc^2^)/3'
_refine_ls_weighting_scheme calc
_refine_ls_wR_factor_gt 0.1768
_refine_ls_wR_factor_ref 0.2169
_reflns_number_gt 6794
_reflns_number_total 12240
_reflns_threshold_expression >2sigma(I)
_cod_data_source_file cg100694w_si_002.cif
_cod_data_source_block Compound_2
_cod_depositor_comments
;
The following automatic conversions were performed:

'_symmetry_cell_setting' value 'Monoclinic' changed to 'monoclinic'
according to /home/saulius/struct/CIF-dictionaries/cif_core.dic
dictionary named 'cif_core.dic' version 2.4.2 from 2011-04-26.

Automatic conversion script
Id: cif_fix_values 1715 2011-07-08 13:25:40Z adriana 
;
_cod_original_sg_symbol_H-M P2(1)/n
_cod_database_code 4501910

loop_
_symmetry_equiv_pos_as_xyz
'x, y, z'
'-x+1/2, y+1/2, -z+1/2'
'-x, -y, -z'
'x-1/2, -y-1/2, z-1/2'

loop_
_atom_site_label
_atom_site_type_symbol
_atom_site_fract_x
_atom_site_fract_y
_atom_site_fract_z
_atom_site_U_iso_or_equiv
_atom_site_adp_type
_atom_site_occupancy
_atom_site_symmetry_multiplicity
_atom_site_calc_flag
_atom_site_refinement_flags
_atom_site_disorder_assembly
_atom_site_disorder_group
Ni1 Ni 0.501244(11) 0.541667(16) 0.254007(12) 0.02502(7) Uani 1 1 d . . .
Ni2 Ni 0.607375(11) 0.611900(16) 0.200787(12) 0.02545(8) Uani 1 1 d . . .
Ni3 Ni 0.458672(13) 0.768099(18) 0.287438(14) 0.04000(9) Uani 1 1 d . . .
Ni4 Ni 0.392343(12) 0.470847(16) 0.304190(12) 0.02641(8) Uani 1 1 d . . .
Ni5 Ni 0.545349(12) 0.315295(17) 0.222515(14) 0.03998(9) Uani 1 1 d . . .
C1 C 0.61586(9) 0.79530(13) 0.21520(10) 0.0297(6) Uani 1 1 d . . .
C2 C 0.56206(9) 0.78822(13) 0.24027(10) 0.0306(6) Uani 1 1 d . . .
C3 C 0.54484(10) 0.87274(15) 0.25405(12) 0.0445(8) Uani 1 1 d . . .
C4 C 0.58897(10) 0.93032(13) 0.23704(12) 0.0413(7) Uani 1 1 d . . .
C5 C 0.59232(11) 1.01812(15) 0.24255(14) 0.0604(10) Uani 1 1 d . . .
H5 H 0.5635 1.0477 0.2572 0.072 Uiso 1 1 calc R . .
C6 C 0.63959(11) 1.05881(15) 0.22556(14) 0.0602(9) Uani 1 1 d . . .
H6 H 0.6435 1.1171 0.2294 0.072 Uiso 1 1 calc R . .
C7 C 0.68098(11) 1.01541(15) 0.20309(13) 0.0581(9) Uani 1 1 d . . .
H7 H 0.7126 1.0450 0.1921 0.070 Uiso 1 1 calc R . .
C8 C 0.67733(10) 0.92765(14) 0.19594(11) 0.0383(7) Uani 1 1 d . . .
H8 H 0.7048 0.8986 0.1795 0.046 Uiso 1 1 calc R . .
C9 C 0.63073(9) 0.88622(13) 0.21465(10) 0.0323(7) Uani 1 1 d . . .
C10 C 0.32332(9) 0.61056(13) 0.33696(9) 0.0292(6) Uani 1 1 d . . .
C11 C 0.36860(9) 0.66508(14) 0.32031(10) 0.0321(6) Uani 1 1 d . . .
C12 C 0.34922(10) 0.75354(14) 0.32438(11) 0.0399(7) Uani 1 1 d . . .
C13 C 0.29288(10) 0.75177(14) 0.34565(10) 0.0348(7) Uani 1 1 d . . .
C14 C 0.25529(10) 0.81710(15) 0.35504(11) 0.0431(7) Uani 1 1 d . . .
H14 H 0.2648 0.8726 0.3482 0.052 Uiso 1 1 calc R . .
C15 C 0.20349(11) 0.79849(15) 0.37469(11) 0.0474(8) Uani 1 1 d . . .
H15 H 0.1785 0.8419 0.3827 0.057 Uiso 1 1 calc R . .
C16 C 0.18804(10) 0.71577(15) 0.38278(11) 0.0417(7) Uani 1 1 d . . .
H16 H 0.1519 0.7048 0.3951 0.050 Uiso 1 1 calc R . .
C17 C 0.22473(10) 0.64852(14) 0.37306(10) 0.0384(7) Uani 1 1 d . . .
H17 H 0.2145 0.5934 0.3800 0.046 Uiso 1 1 calc R . .
C18 C 0.27774(9) 0.66626(13) 0.35250(10) 0.0312(6) Uani 1 1 d . . .
C19 C 0.38352(9) 0.28886(13) 0.28855(10) 0.0309(6) Uani 1 1 d . . .
C20 C 0.43955(9) 0.29619(13) 0.26747(10) 0.0340(7) Uani 1 1 d . . .
C21 C 0.45794(10) 0.21117(14) 0.25398(12) 0.0448(7) Uani 1 1 d . . .
C22 C 0.41322(10) 0.15351(14) 0.26821(12) 0.0447(8) Uani 1 1 d . . .
C23 C 0.40948(11) 0.06547(15) 0.26131(13) 0.0538(9) Uani 1 1 d . . .
H23 H 0.4384 0.0363 0.2465 0.065 Uiso 1 1 calc R . .
C24 C 0.36087(11) 0.02364(15) 0.27749(14) 0.0598(10) Uani 1 1 d . . .
H24 H 0.3578 -0.0348 0.2747 0.072 Uiso 1 1 calc R . .
C25 C 0.31762(10) 0.06796(15) 0.29751(12) 0.0471(8) Uani 1 1 d . . .
H25 H 0.2853 0.0386 0.3076 0.057 Uiso 1 1 calc R . .
C26 C 0.32018(10) 0.15630(14) 0.30336(11) 0.0394(7) Uani 1 1 d . . .
H26 H 0.2904 0.1853 0.3172 0.047 Uiso 1 1 calc R . .
C27 C 0.36811(9) 0.19794(13) 0.28794(10) 0.0304(6) Uani 1 1 d . . .
C28 C 0.67604(9) 0.47288(13) 0.16723(9) 0.0279(6) Uani 1 1 d . . .
C29 C 0.63193(9) 0.41762(13) 0.18525(10) 0.0288(6) Uani 1 1 d . . .
C30 C 0.65190(9) 0.33021(14) 0.18177(10) 0.0343(7) Uani 1 1 d . . .
C31 C 0.70805(9) 0.33278(14) 0.15943(10) 0.0319(7) Uani 1 1 d . . .
C32 C 0.74361(10) 0.26817(14) 0.14764(10) 0.0345(7) Uani 1 1 d . . .
H32 H 0.7349 0.2128 0.1555 0.041 Uiso 1 1 calc R . .
C33 C 0.79277(10) 0.28621(15) 0.12391(10) 0.0387(7) Uani 1 1 d . . .
H33 H 0.8169 0.2428 0.1148 0.046 Uiso 1 1 calc R . .
C34 C 0.80620(10) 0.36961(15) 0.11363(10) 0.0416(7) Uani 1 1 d . . .
H34 H 0.8400 0.3809 0.0983 0.050 Uiso 1 1 calc R . .
C35 C 0.77101(10) 0.43550(15) 0.12553(10) 0.0360(7) Uani 1 1 d . . .
H35 H 0.7801 0.4908 0.1178 0.043 Uiso 1 1 calc R . .
C36 C 0.72139(9) 0.41741(13) 0.14948(9) 0.0283(6) Uani 1 1 d . . .
N1 N 0.64207(7) 0.72942(11) 0.19957(8) 0.0288(5) Uani 1 1 d . . .
N2 N 0.52801(8) 0.72729(10) 0.25156(8) 0.0299(5) Uani 1 1 d . . .
N3 N 0.32569(8) 0.52827(10) 0.33360(8) 0.0286(5) Uani 1 1 d . . .
N4 N 0.42179(8) 0.65615(11) 0.30548(8) 0.0306(5) Uani 1 1 d . . .
N5 N 0.35493(8) 0.35399(11) 0.30227(8) 0.0302(5) Uani 1 1 d . . .
N6 N 0.47598(8) 0.35677(11) 0.25866(8) 0.0320(6) Uani 1 1 d . . .
N7 N 0.67324(7) 0.55462(11) 0.16981(8) 0.0297(5) Uani 1 1 d . . .
N8 N 0.58132(8) 0.42748(11) 0.20349(8) 0.0307(5) Uani 1 1 d . . .
O1 O 0.69227(6) 0.74480(9) 0.17889(7) 0.0393(5) Uani 1 1 d . . .
H1 H 0.7062 0.6984 0.1695 0.059 Uiso 1 1 d R . .
O2 O 0.53638(6) 0.65073(8) 0.23354(6) 0.0268(4) Uani 1 1 d . . .
O3 O 0.49857(7) 0.88635(9) 0.27348(8) 0.0553(5) Uani 1 1 d . . .
O4 O 0.28164(6) 0.48357(9) 0.34871(7) 0.0369(4) Uani 1 1 d . . .
O5 O 0.44499(6) 0.57881(8) 0.30485(6) 0.0294(4) Uani 1 1 d . . .
O6 O 0.38118(7) 0.81331(10) 0.31546(8) 0.0571(6) Uani 1 1 d . . .
O7 O 0.30249(6) 0.33863(9) 0.31928(7) 0.0360(4) Uani 1 1 d . . .
H7A H 0.2876 0.3852 0.3275 0.054 Uiso 1 1 d R . .
O8 O 0.46668(6) 0.43278(8) 0.27535(7) 0.0305(4) Uani 1 1 d . . .
O9 O 0.50669(8) 0.19724(11) 0.23719(9) 0.0650(6) Uani 1 1 d . . .
O10 O 0.71620(6) 0.60007(9) 0.15288(7) 0.0368(5) Uani 1 1 d . . .
O11 O 0.55652(6) 0.50398(8) 0.20329(7) 0.0313(4) Uani 1 1 d . . .
O12 O 0.62270(7) 0.26923(10) 0.19342(8) 0.0504(6) Uani 1 1 d . . .
S1 S 0.34237(2) 0.54426(3) 0.16117(2) 0.03015(16) Uani 1 1 d . . .
O13 O 0.41633(6) 0.54598(9) 0.17248(6) 0.0320(4) Uani 1 1 d . . .
O14 O 0.33207(6) 0.49191(9) 0.21017(6) 0.0332(5) Uani 1 1 d . . .
O15 O 0.31868(7) 0.62862(9) 0.16481(8) 0.0429(5) Uani 1 1 d . . .
O16 O 0.30478(7) 0.50674(11) 0.09871(7) 0.0449(5) Uani 1 1 d . . .
S2 S 0.66179(2) 0.54188(3) 0.34498(2) 0.03003(16) Uani 1 1 d . . .
O17 O 0.67110(6) 0.59266(9) 0.29496(6) 0.0323(4) Uani 1 1 d . . .
O18 O 0.58801(6) 0.53750(9) 0.33450(7) 0.0355(5) Uani 1 1 d . . .
O19 O 0.69857(7) 0.58202(11) 0.40660(7) 0.0453(5) Uani 1 1 d . . .
O20 O 0.68693(7) 0.45587(9) 0.34359(7) 0.0403(5) Uani 1 1 d . . .
O21 O 0.54055(6) 0.62846(10) 0.10707(6) 0.0355(5) Uani 1 1 d . . .
C37 C 0.48052(10) 0.64848(15) 0.09207(10) 0.0394(7) Uani 1 1 d . . .
H37 H 0.4672 0.6625 0.1252 0.047 Uiso 1 1 calc R . .
N9 N 0.43339(10) 0.65220(18) 0.03488(10) 0.0690(9) Uani 1 1 d . . .
C38 C 0.45182(17) 0.6300(4) -0.01907(16) 0.202(3) Uani 1 1 d . . .
H38A H 0.4992 0.6144 -0.0035 0.303 Uiso 1 1 calc R . .
H38B H 0.4441 0.6776 -0.0470 0.303 Uiso 1 1 calc R . .
H38C H 0.4242 0.5836 -0.0419 0.303 Uiso 1 1 calc R . .
C39 C 0.36344(13) 0.6777(2) 0.02201(14) 0.0787(13) Uani 1 1 d . . .
H39A H 0.3347 0.6288 0.0134 0.118 Uiso 1 1 calc R . .
H39B H 0.3476 0.7145 -0.0142 0.118 Uiso 1 1 calc R . .
H39C H 0.3619 0.7068 0.0583 0.118 Uiso 1 1 calc R . .
O22 O 0.45426(7) 0.44281(10) 0.39732(7) 0.0388(5) Uani 1 1 d . . .
C40 C 0.51739(11) 0.44520(18) 0.41607(11) 0.0535(9) Uani 1 1 d . . .
H40 H 0.5362 0.4711 0.3901 0.064 Uiso 1 1 calc R . .
N10 N 0.55939(9) 0.41340(14) 0.47039(9) 0.0531(7) Uani 1 1 d . . .
C41 C 0.63210(13) 0.4221(3) 0.49166(15) 0.1220(17) Uani 1 1 d . . .
H41A H 0.6429 0.4537 0.4609 0.183 Uiso 1 1 calc R . .
H41B H 0.6527 0.3674 0.4967 0.183 Uiso 1 1 calc R . .
H41C H 0.6494 0.4512 0.5317 0.183 Uiso 1 1 calc R . .
C42 C 0.53416(13) 0.3708(2) 0.51357(12) 0.0645(10) Uani 1 1 d . . .
H42A H 0.4854 0.3769 0.4982 0.097 Uiso 1 1 calc R . .
H42B H 0.5547 0.3955 0.5551 0.097 Uiso 1 1 calc R . .
H42C H 0.5457 0.3122 0.5158 0.097 Uiso 1 1 calc R . .
O23 O 0.47616(8) 0.30566(12) 0.13169(9) 0.0713(6) Uani 1 1 d D . .
C43 C 0.44189(13) 0.37090(19) 0.09668(13) 0.0713(6) Uani 1 1 d D . .
H43 H 0.4474 0.4219 0.1182 0.086 Uiso 1 1 calc R . .
N11 N 0.40111(14) 0.3729(2) 0.03552(14) 0.3085(17) Uani 1 1 d D . .
C44 C 0.3787(5) 0.2934(4) -0.0057(3) 0.444(6) Uani 1 1 d D . .
H44A H 0.4018 0.2453 0.0185 0.666 Uiso 1 1 calc R . .
H44B H 0.3900 0.2992 -0.0424 0.666 Uiso 1 1 calc R . .
H44C H 0.3302 0.2862 -0.0191 0.666 Uiso 1 1 calc R . .
C45 C 0.3576(2) 0.4407(3) -0.00187(18) 0.196(2) Uani 1 1 d D . .
H45A H 0.3614 0.4886 0.0250 0.295 Uiso 1 1 calc R . .
H45B H 0.3110 0.4220 -0.0196 0.295 Uiso 1 1 calc R . .
H45C H 0.3717 0.4562 -0.0356 0.295 Uiso 1 1 calc R . .
O24 O 0.52669(8) 0.77725(11) 0.37940(8) 0.0618(7) Uani 1 1 d D . .
C46 C 0.5623(2) 0.7098(3) 0.40825(17) 0.243(2) Uani 1 1 d D . .
H46 H 0.5537 0.6609 0.3840 0.291 Uiso 1 1 calc R . .
N12 N 0.60682(18) 0.7037(3) 0.46499(16) 0.243(2) Uani 1 1 d D . .
C47 C 0.6463(2) 0.6379(3) 0.5052(2) 0.243(2) Uani 1 1 d D . .
H47A H 0.6776 0.6616 0.5444 0.364 Uiso 1 1 calc R . .
H47B H 0.6716 0.6089 0.4844 0.364 Uiso 1 1 calc R . .
H47C H 0.6165 0.5989 0.5139 0.364 Uiso 1 1 calc R . .
C48 C 0.6100(2) 0.7819(3) 0.50560(19) 0.243(2) Uani 1 1 d D . .
H48A H 0.6562 0.8020 0.5241 0.364 Uiso 1 1 calc R . .
H48B H 0.5947 0.7675 0.5388 0.364 Uiso 1 1 calc R . .
H48C H 0.5811 0.8251 0.4793 0.364 Uiso 1 1 calc R . .
O25 O 0.38980(7) 0.76988(10) 0.19692(9) 0.0571(6) Uani 1 1 d . . .
H251 H 0.3767 0.7196 0.1855 0.086 Uiso 1 1 d R . .
H252 H 0.3712 0.8134 0.1756 0.086 Uiso 1 1 d R . .
O26 O 0.61697(7) 0.31552(10) 0.31323(8) 0.0539(6) Uani 1 1 d . . .
H261 H 0.6273 0.3612 0.3347 0.081 Uiso 1 1 d R . .
C49 C 0.6652(2) 0.2495(3) 0.3515(2) 0.165(2) Uani 1 1 d . . .
H49A H 0.6870 0.2682 0.3947 0.248 Uiso 1 1 calc R . .
H49B H 0.6992 0.2394 0.3343 0.248 Uiso 1 1 calc R . .
H49C H 0.6405 0.1984 0.3501 0.248 Uiso 1 1 calc R . .
O27 O 0.33264(18) 0.9047(3) 0.13068(18) 0.1979(17) Uiso 1 1 d . . .
H271 H 0.3280 0.9182 0.0932 0.297 Uiso 1 1 d R . .
H272 H 0.2995 0.9280 0.1365 0.297 Uiso 1 1 d R . .
O28 O 0.4802(3) 0.1454(4) 0.0763(3) 0.334(3) Uiso 1 1 d . . .
H281 H 0.5038 0.1361 0.0543 0.500 Uiso 1 1 d R . .
H282 H 0.4774 0.1922 0.0932 0.500 Uiso 1 1 d R . .
O29 O 0.8158(3) 0.5507(5) 0.5117(3) 0.353(4) Uiso 1 1 d . . .
H291 H 0.7882 0.5566 0.5307 0.530 Uiso 1 1 d R . .
H292 H 0.8504 0.5678 0.5051 0.530 Uiso 1 1 d R . .
O30 O 0.7854(3) 0.3871(4) 0.4636(3) 0.354(4) Uiso 1 1 d . . .
H301 H 0.7555 0.4046 0.4287 0.532 Uiso 1 1 d R . .
H302 H 0.7948 0.4373 0.4771 0.532 Uiso 1 1 d R . .
C50 C 0.5012(4) 0.1237(6) -0.0549(3) 0.307(5) Uiso 1 1 d D . .
H50A H 0.4558 0.1255 -0.0557 0.460 Uiso 1 1 calc R . .
H50B H 0.5057 0.0758 -0.0786 0.460 Uiso 1 1 calc R . .
H50C H 0.5099 0.1742 -0.0737 0.460 Uiso 1 1 calc R . .
O31 O 0.5533(3) 0.1167(4) 0.0146(2) 0.332(3) Uiso 1 1 d D . .
H31 H 0.5878 0.0995 0.0078 0.498 Uiso 1 1 d R . .
O321 O 0.1807(4) 0.4845(6) 0.0176(4) 0.222(4) Uiso 0.50 1 d P A 1
H321 H 0.2206 0.4998 0.0427 0.333 Uiso 0.50 1 d PR A 1
H322 H 0.1447 0.5123 -0.0033 0.333 Uiso 0.50 1 d PR A 1
O322 O 0.1680(6) 0.3902(9) -0.0325(6) 0.360(7) Uiso 0.50 1 d P B 2
H323 H 0.1738 0.4429 -0.0256 0.540 Uiso 0.50 1 d PR B 2
H324 H 0.1263 0.3803 -0.0395 0.540 Uiso 0.50 1 d PR B 2
O331 O 0.5711(5) 0.9239(7) 0.4539(5) 0.276(5) Uiso 0.50 1 d P C 1
H331 H 0.5787 0.9745 0.4671 0.414 Uiso 0.50 1 d PR C 1
H332 H 0.5415 0.8914 0.4281 0.414 Uiso 0.50 1 d PR C 1
O332 O 0.5267(7) 1.1401(9) 0.4435(6) 0.352(7) Uiso 0.50 1 d P D 2
H333 H 0.5458 1.1189 0.4203 0.528 Uiso 0.50 1 d PR D 2
H334 H 0.5034 1.1027 0.4523 0.528 Uiso 0.50 1 d PR D 2

loop_
_atom_site_aniso_label
_atom_site_aniso_U_11
_atom_site_aniso_U_22
_atom_site_aniso_U_33
_atom_site_aniso_U_23
_atom_site_aniso_U_13
_atom_site_aniso_U_12
Ni1 0.02061(9) 0.01867(12) 0.04277(12) 0.00449(11) 0.01995(8) 0.00120(9)
Ni2 0.02216(10) 0.02264(13) 0.03681(12) 0.00286(12) 0.01721(8) 0.00061(10)
Ni3 0.03566(11) 0.02437(14) 0.07633(16) -0.00073(14) 0.03965(10) -0.00257(11)
Ni4 0.02358(10) 0.02097(13) 0.04129(12) 0.00424(12) 0.01984(8) 0.00224(10)
Ni5 0.03530(11) 0.02314(14) 0.07959(16) 0.00039(14) 0.04211(9) -0.00115(11)
C1 0.0276(9) 0.0254(11) 0.0374(10) 0.0089(9) 0.0140(7) 0.0020(9)
C2 0.0226(8) 0.0262(11) 0.0489(11) 0.0103(10) 0.0205(7) 0.0008(8)
C3 0.0360(10) 0.0315(12) 0.0781(14) -0.0044(12) 0.0353(8) -0.0091(9)
C4 0.0397(10) 0.0177(10) 0.0754(14) 0.0111(11) 0.0320(9) -0.0024(9)
C5 0.0396(11) 0.0323(13) 0.1224(19) 0.0051(14) 0.0459(10) 0.0040(10)
C6 0.0436(10) 0.0160(11) 0.1391(19) 0.0080(13) 0.0551(10) -0.0013(9)
C7 0.0342(10) 0.0348(13) 0.1104(18) 0.0267(13) 0.0336(10) -0.0042(10)
C8 0.0285(9) 0.0314(12) 0.0588(12) 0.0115(11) 0.0212(8) 0.0027(9)
C9 0.0186(8) 0.0264(11) 0.0505(12) 0.0111(10) 0.0120(8) -0.0002(8)
C10 0.0312(9) 0.0256(11) 0.0381(10) 0.0016(9) 0.0215(7) -0.0021(8)
C11 0.0227(8) 0.0304(11) 0.0529(11) 0.0062(10) 0.0254(7) 0.0047(8)
C12 0.0387(10) 0.0218(11) 0.0694(13) 0.0006(11) 0.0321(8) 0.0006(9)
C13 0.0354(9) 0.0319(12) 0.0435(11) 0.0026(10) 0.0225(8) 0.0061(9)
C14 0.0433(10) 0.0339(13) 0.0640(12) -0.0078(11) 0.0339(8) 0.0008(10)
C15 0.0460(10) 0.0362(13) 0.0735(13) -0.0011(12) 0.0379(8) 0.0118(10)
C16 0.0349(9) 0.0449(14) 0.0595(11) -0.0096(11) 0.0339(7) 0.0015(10)
C17 0.0373(9) 0.0276(12) 0.0627(12) 0.0018(11) 0.0330(8) 0.0016(9)
C18 0.0249(8) 0.0291(11) 0.0442(10) -0.0050(10) 0.0184(7) 0.0016(8)
C19 0.0248(9) 0.0296(11) 0.0412(10) 0.0166(10) 0.0159(7) 0.0010(8)
C20 0.0246(8) 0.0281(11) 0.0580(11) 0.0027(10) 0.0256(7) 0.0028(8)
C21 0.0393(9) 0.0226(11) 0.0915(14) 0.0049(11) 0.0462(8) 0.0029(9)
C22 0.0301(9) 0.0300(12) 0.0861(14) 0.0117(12) 0.0359(8) -0.0011(9)
C23 0.0466(11) 0.0244(12) 0.1028(17) -0.0012(13) 0.0427(10) -0.0054(10)
C24 0.0509(12) 0.0230(12) 0.1203(19) 0.0034(14) 0.0493(11) -0.0007(10)
C25 0.0302(9) 0.0352(13) 0.0877(14) 0.0123(12) 0.0357(8) -0.0085(9)
C26 0.0227(9) 0.0300(12) 0.0697(13) 0.0083(11) 0.0225(8) 0.0010(9)
C27 0.0273(9) 0.0173(10) 0.0502(11) 0.0050(10) 0.0189(7) 0.0023(8)
C28 0.0270(8) 0.0288(11) 0.0329(9) 0.0035(9) 0.0172(7) 0.0023(8)
C29 0.0266(9) 0.0232(11) 0.0417(10) 0.0054(9) 0.0188(7) 0.0054(8)
C30 0.0285(9) 0.0320(12) 0.0507(11) -0.0054(10) 0.0245(7) -0.0044(9)
C31 0.0209(8) 0.0346(12) 0.0432(11) -0.0052(10) 0.0155(7) 0.0059(9)
C32 0.0287(9) 0.0318(12) 0.0458(11) 0.0039(10) 0.0173(8) 0.0044(9)
C33 0.0346(10) 0.0378(13) 0.0461(12) -0.0013(11) 0.0185(8) 0.0087(10)
C34 0.0374(9) 0.0494(14) 0.0529(11) 0.0066(11) 0.0336(7) 0.0061(10)
C35 0.0380(10) 0.0347(12) 0.0440(11) -0.0016(10) 0.0255(7) -0.0009(9)
C36 0.0242(8) 0.0293(11) 0.0371(10) -0.0017(9) 0.0181(7) 0.0040(8)
N1 0.0208(7) 0.0297(9) 0.0379(8) 0.0071(8) 0.0136(6) 0.0017(7)
N2 0.0226(7) 0.0207(9) 0.0519(9) 0.0033(8) 0.0206(6) 0.0034(7)
N3 0.0309(7) 0.0201(9) 0.0416(8) 0.0049(8) 0.0216(6) 0.0060(7)
N4 0.0300(7) 0.0235(9) 0.0457(9) 0.0018(8) 0.0228(6) 0.0057(7)
N5 0.0278(7) 0.0278(9) 0.0423(8) 0.0068(8) 0.0218(6) 0.0017(7)
N6 0.0250(7) 0.0212(9) 0.0551(10) -0.0038(8) 0.0214(6) -0.0023(7)
N7 0.0229(7) 0.0316(9) 0.0398(8) 0.0028(8) 0.0179(6) 0.0010(7)
N8 0.0272(7) 0.0244(9) 0.0440(9) -0.0002(8) 0.0177(6) 0.0030(7)
O1 0.0356(6) 0.0313(8) 0.0652(8) 0.0053(7) 0.0350(5) -0.0025(6)
O2 0.0253(6) 0.0179(7) 0.0436(7) -0.0005(6) 0.0204(5) -0.0020(5)
O3 0.0536(7) 0.0207(8) 0.1199(10) -0.0042(8) 0.0646(6) -0.0051(6)
O4 0.0357(6) 0.0289(8) 0.0624(7) 0.0076(7) 0.0370(5) 0.0030(6)
O5 0.0297(6) 0.0203(7) 0.0473(7) 0.0029(6) 0.0250(5) 0.0028(5)
O6 0.0643(7) 0.0206(8) 0.1157(10) 0.0079(8) 0.0671(6) 0.0050(7)
O7 0.0331(6) 0.0249(7) 0.0678(7) 0.0056(7) 0.0391(5) -0.0020(6)
O8 0.0294(6) 0.0211(7) 0.0472(7) 0.0001(7) 0.0215(5) -0.0013(6)
O9 0.0630(8) 0.0347(9) 0.1283(11) -0.0130(9) 0.0710(6) -0.0062(7)
O10 0.0360(6) 0.0349(8) 0.0508(7) 0.0070(7) 0.0292(5) -0.0036(6)
O11 0.0290(6) 0.0208(7) 0.0530(7) -0.0004(7) 0.0255(5) 0.0002(6)
O12 0.0441(7) 0.0296(9) 0.0935(10) 0.0024(8) 0.0442(6) 0.0022(7)
S1 0.0239(2) 0.0305(3) 0.0406(3) 0.0036(2) 0.01754(17) 0.0017(2)
O13 0.0253(6) 0.0373(8) 0.0425(7) 0.0069(7) 0.0229(5) 0.0005(6)
O14 0.0216(6) 0.0386(8) 0.0433(7) 0.0045(7) 0.0169(5) -0.0047(6)
O15 0.0328(6) 0.0331(8) 0.0724(9) 0.0063(8) 0.0308(6) 0.0016(6)
O16 0.0415(8) 0.0564(10) 0.0356(8) -0.0021(8) 0.0135(6) -0.0096(8)
S2 0.0225(2) 0.0309(3) 0.0406(3) 0.0081(2) 0.01635(17) 0.0029(2)
O17 0.0207(6) 0.0425(9) 0.0385(7) 0.0054(7) 0.0166(5) -0.0008(6)
O18 0.0218(6) 0.0424(9) 0.0480(7) 0.0160(7) 0.0198(5) 0.0036(6)
O19 0.0382(7) 0.0588(10) 0.0389(8) -0.0018(8) 0.0151(6) -0.0078(8)
O20 0.0313(7) 0.0349(8) 0.0571(8) 0.0065(8) 0.0198(6) 0.0025(6)
O21 0.0282(6) 0.0464(9) 0.0357(7) 0.0024(7) 0.0166(5) 0.0028(7)
C37 0.0393(10) 0.0492(14) 0.0345(10) 0.0154(11) 0.0196(8) -0.0028(10)
N9 0.0375(10) 0.128(2) 0.0442(11) 0.0066(14) 0.0187(8) 0.0154(13)
C38 0.061(2) 0.487(9) 0.0417(19) -0.027(4) 0.0036(15) 0.067(4)
C39 0.0391(14) 0.132(3) 0.0553(16) 0.0222(19) 0.0074(12) 0.0120(17)
O22 0.0334(7) 0.0403(9) 0.0430(8) 0.0109(7) 0.0151(6) 0.0011(7)
C40 0.0352(11) 0.0844(19) 0.0416(12) 0.0221(13) 0.0156(9) -0.0077(12)
N10 0.0372(9) 0.0731(14) 0.0483(10) 0.0287(11) 0.0159(8) 0.0088(10)
C41 0.0286(14) 0.252(4) 0.0761(18) 0.081(2) 0.0101(12) 0.008(2)
C42 0.0591(14) 0.091(2) 0.0479(13) 0.0232(15) 0.0260(10) -0.0014(15)
O23 0.0567(7) 0.0713(11) 0.0958(10) -0.0240(10) 0.0405(6) -0.0088(8)
C43 0.0567(7) 0.0713(11) 0.0958(10) -0.0240(10) 0.0405(6) -0.0088(8)
N11 0.0933(15) 0.575(4) 0.311(2) 0.383(2) 0.1372(13) 0.165(2)
C44 0.654(10) 0.539(11) 0.168(5) -0.144(7) 0.190(6) -0.419(8)
C45 0.231(3) 0.293(6) 0.093(2) 0.045(3) 0.092(2) 0.149(4)
O24 0.0574(9) 0.0564(11) 0.0765(11) -0.0261(10) 0.0313(7) -0.0166(9)
C46 0.1397(15) 0.423(5) 0.203(2) 0.115(3) 0.1075(12) 0.064(2)
N12 0.1397(15) 0.423(5) 0.203(2) 0.115(3) 0.1075(12) 0.064(2)
C47 0.1397(15) 0.423(5) 0.203(2) 0.115(3) 0.1075(12) 0.064(2)
C48 0.1397(15) 0.423(5) 0.203(2) 0.115(3) 0.1075(12) 0.064(2)
O25 0.0325(7) 0.0355(9) 0.0988(12) 0.0260(9) 0.0205(7) 0.0029(7)
O26 0.0385(7) 0.0369(9) 0.0935(11) 0.0272(9) 0.0337(7) 0.0151(7)
C49 0.173(3) 0.165(5) 0.208(4) -0.055(4) 0.129(2) -0.045(3)

loop_
_atom_type_symbol
_atom_type_description
_atom_type_scat_dispersion_real
_atom_type_scat_dispersion_imag
_atom_type_scat_source
C C 0.0033 0.0016 'International Tables Vol C Tables 4.2.6.8 and 6.1.1.4'
H H 0.0000 0.0000 'International Tables Vol C Tables 4.2.6.8 and 6.1.1.4'
N N 0.0061 0.0033 'International Tables Vol C Tables 4.2.6.8 and 6.1.1.4'
O O 0.0106 0.0060 'International Tables Vol C Tables 4.2.6.8 and 6.1.1.4'
S S 0.1246 0.1234 'International Tables Vol C Tables 4.2.6.8 and 6.1.1.4'
Ni Ni 0.3393 1.1124 'International Tables Vol C Tables 4.2.6.8 and 6.1.1.4'

loop_
_geom_angle_atom_site_label_1
_geom_angle_atom_site_label_2
_geom_angle_atom_site_label_3
_geom_angle
O8 Ni1 O2 179.45(5)
O8 Ni1 O13 88.46(5)
O2 Ni1 O13 92.05(5)
O8 Ni1 O11 103.31(6)
O2 Ni1 O11 76.89(6)
O13 Ni1 O11 89.52(6)
O8 Ni1 O18 92.35(5)
O2 Ni1 O18 87.14(5)
O13 Ni1 O18 178.52(7)
O11 Ni1 O18 89.09(6)
O8 Ni1 O5 76.27(6)
O2 Ni1 O5 103.52(6)
O13 Ni1 O5 90.22(5)
O11 Ni1 O5 179.52(5)
O18 Ni1 O5 91.18(6)
N1 Ni2 N7 96.12(7)
N1 Ni2 O2 92.96(7)
N7 Ni2 O2 170.89(6)
N1 Ni2 O11 169.06(7)
N7 Ni2 O11 94.45(7)
O2 Ni2 O11 76.53(6)
N1 Ni2 O17 93.20(6)
N7 Ni2 O17 91.97(6)
O2 Ni2 O17 86.68(5)
O11 Ni2 O17 89.25(5)
N1 Ni2 O21 88.62(6)
N7 Ni2 O21 89.19(6)
O2 Ni2 O21 91.87(6)
O11 Ni2 O21 88.71(6)
O17 Ni2 O21 177.73(6)
O25 Ni3 O24 174.99(7)
O25 Ni3 N2 86.73(7)
O24 Ni3 N2 95.86(7)
O25 Ni3 N4 92.08(6)
O24 Ni3 N4 91.62(7)
N2 Ni3 N4 101.30(7)
O25 Ni3 O6 87.98(7)
O24 Ni3 O6 89.32(7)
N2 Ni3 O6 174.54(6)
N4 Ni3 O6 80.24(7)
O25 Ni3 O3 90.39(6)
O24 Ni3 O3 85.83(7)
N2 Ni3 O3 80.23(7)
N4 Ni3 O3 177.16(7)
O6 Ni3 O3 98.46(6)
N3 Ni4 N5 95.90(7)
N3 Ni4 O8 170.16(6)
N5 Ni4 O8 93.93(7)
N3 Ni4 O5 94.07(6)
N5 Ni4 O5 169.73(7)
O8 Ni4 O5 76.09(6)
N3 Ni4 O14 92.34(6)
N5 Ni4 O14 92.67(6)
O8 Ni4 O14 87.56(6)
O5 Ni4 O14 89.34(5)
N3 Ni4 O22 90.22(6)
N5 Ni4 O22 84.95(6)
O8 Ni4 O22 90.28(6)
O5 Ni4 O22 92.59(5)
O14 Ni4 O22 176.68(6)
O23 Ni5 O26 175.55(7)
O23 Ni5 N8 91.77(7)
O26 Ni5 N8 91.21(6)
O23 Ni5 N6 94.96(7)
O26 Ni5 N6 87.72(7)
N8 Ni5 N6 100.96(7)
O23 Ni5 O9 85.61(7)
O26 Ni5 O9 91.32(6)
N8 Ni5 O9 177.01(7)
N6 Ni5 O9 80.72(7)
O23 Ni5 O12 89.77(7)
O26 Ni5 O12 87.45(7)
N8 Ni5 O12 80.59(7)
N6 Ni5 O12 174.95(6)
O9 Ni5 O12 97.93(7)
N1 C1 C2 121.80(19)
N1 C1 C9 132.0(2)
C2 C1 C9 106.21(19)
N2 C2 C3 116.1(2)
N2 C2 C1 135.7(2)
C3 C2 C1 108.19(19)
O3 C3 C2 122.4(2)
O3 C3 C4 131.4(2)
C2 C3 C4 106.1(2)
C9 C4 C5 121.6(2)
C9 C4 C3 110.58(19)
C5 C4 C3 127.8(2)
C6 C5 C4 117.5(3)
C6 C5 H5 121.2
C4 C5 H5 121.2
C7 C6 C5 121.2(2)
C7 C6 H6 119.4
C5 C6 H6 119.4
C6 C7 C8 122.1(3)
C6 C7 H7 118.9
C8 C7 H7 118.9
C9 C8 C7 116.7(2)
C9 C8 H8 121.6
C7 C8 H8 121.6
C4 C9 C8 120.9(2)
C4 C9 C1 108.9(2)
C8 C9 C1 130.3(2)
N3 C10 C11 122.4(2)
N3 C10 C18 131.7(2)
C11 C10 C18 105.81(18)
N4 C11 C10 137.0(2)
N4 C11 C12 114.2(2)
C10 C11 C12 108.81(19)
O6 C12 C13 130.4(2)
O6 C12 C11 122.6(2)
C13 C12 C11 106.72(19)
C14 C13 C18 122.4(2)
C14 C13 C12 129.7(2)
C18 C13 C12 107.8(2)
C15 C14 C13 118.4(2)
C15 C14 H14 120.8
C13 C14 H14 120.8
C14 C15 C16 120.7(2)
C14 C15 H15 119.7
C16 C15 H15 119.7
C15 C16 C17 122.1(2)
C15 C16 H16 118.9
C17 C16 H16 118.9
C16 C17 C18 118.1(2)
C16 C17 H17 121.0
C18 C17 H17 121.0
C17 C18 C13 118.3(2)
C17 C18 C10 130.9(2)
C13 C18 C10 110.8(2)
N5 C19 C20 122.5(2)
N5 C19 C27 131.1(2)
C20 C19 C27 106.38(19)
N6 C20 C19 136.5(2)
N6 C20 C21 115.2(2)
C19 C20 C21 108.31(19)
O9 C21 C22 130.5(2)
O9 C21 C20 122.9(2)
C22 C21 C20 106.5(2)
C27 C22 C23 121.5(2)
C27 C22 C21 110.2(2)
C23 C22 C21 128.3(2)
C24 C23 C22 117.4(3)
C24 C23 H23 121.3
C22 C23 H23 121.3
C25 C24 C23 120.4(2)
C25 C24 H24 119.8
C23 C24 H24 119.8
C24 C25 C26 122.5(2)
C24 C25 H25 118.7
C26 C25 H25 118.7
C27 C26 C25 117.5(2)
C27 C26 H26 121.2
C25 C26 H26 121.2
C26 C27 C22 120.6(2)
C26 C27 C19 130.7(2)
C22 C27 C19 108.6(2)
N7 C28 C29 122.9(2)
N7 C28 C36 130.9(2)
C29 C28 C36 106.15(18)
N8 C29 C28 135.95(19)
N8 C29 C30 115.07(19)
C28 C29 C30 108.98(19)
O12 C30 C29 123.6(2)
O12 C30 C31 129.8(2)
C29 C30 C31 106.51(19)
C32 C31 C36 121.7(2)
C32 C31 C30 129.4(2)
C36 C31 C30 108.87(19)
C31 C32 C33 118.9(2)
C31 C32 H32 120.6
C33 C32 H32 120.6
C32 C33 C34 119.9(2)
C32 C33 H33 120.0
C34 C33 H33 120.0
C35 C34 C33 121.9(2)
C35 C34 H34 119.0
C33 C34 H34 119.0
C34 C35 C36 118.2(2)
C34 C35 H35 120.9
C36 C35 H35 120.9
C35 C36 C31 119.3(2)
C35 C36 C28 131.3(2)
C31 C36 C28 109.4(2)
C1 N1 O1 115.63(17)
C1 N1 Ni2 123.09(15)
O1 N1 Ni2 121.18(13)
C2 N2 O2 118.37(19)
C2 N2 Ni3 112.79(14)
O2 N2 Ni3 128.46(13)
C10 N3 O4 118.21(18)
C10 N3 Ni4 121.40(16)
O4 N3 Ni4 120.37(12)
C11 N4 O5 117.76(18)
C11 N4 Ni3 113.22(14)
O5 N4 Ni3 129.02(14)
C19 N5 O7 116.44(17)
C19 N5 Ni4 121.51(15)
O7 N5 Ni4 121.90(13)
C20 N6 O8 118.31(19)
C20 N6 Ni5 112.79(15)
O8 N6 Ni5 128.84(14)
C28 N7 O10 118.60(18)
C28 N7 Ni2 121.12(16)
O10 N7 Ni2 120.27(13)
C29 N8 O11 119.04(18)
C29 N8 Ni5 112.59(14)
O11 N8 Ni5 128.18(14)
N1 O1 H1 109.3
N2 O2 Ni1 127.97(13)
N2 O2 Ni2 127.39(12)
Ni1 O2 Ni2 102.71(6)
C3 O3 Ni3 108.33(14)
N4 O5 Ni4 124.96(12)
N4 O5 Ni1 125.02(13)
Ni4 O5 Ni1 101.05(6)
C12 O6 Ni3 109.45(15)
N5 O7 H7A 109.1
N6 O8 Ni1 127.93(14)
N6 O8 Ni4 126.67(12)
Ni1 O8 Ni4 103.05(6)
C21 O9 Ni5 107.90(15)
N8 O11 Ni1 125.83(13)
N8 O11 Ni2 123.89(12)
Ni1 O11 Ni2 101.39(6)
C30 O12 Ni5 108.12(15)
O15 S1 O16 111.29(9)
O15 S1 O14 108.75(10)
O16 S1 O14 108.88(9)
O15 S1 O13 109.88(9)
O16 S1 O13 108.44(9)
O14 S1 O13 109.57(8)
S1 O13 Ni1 131.34(10)
S1 O14 Ni4 131.86(8)
O19 S2 O20 111.23(9)
O19 S2 O17 108.93(9)
O20 S2 O17 109.43(10)
O19 S2 O18 108.08(10)
O20 S2 O18 108.69(9)
O17 S2 O18 110.46(8)
S2 O17 Ni2 130.95(8)
S2 O18 Ni1 132.02(10)
C37 O21 Ni2 122.82(15)
O21 C37 N9 127.1(2)
O21 C37 H37 116.5
N9 C37 H37 116.5
C37 N9 C39 122.8(2)
C37 N9 C38 118.5(2)
C39 N9 C38 118.6(2)
N9 C38 H38A 109.5
N9 C38 H38B 109.5
H38A C38 H38B 109.5
N9 C38 H38C 109.5
H38A C38 H38C 109.5
H38B C38 H38C 109.5
N9 C39 H39A 109.5
N9 C39 H39B 109.5
H39A C39 H39B 109.5
N9 C39 H39C 109.5
H39A C39 H39C 109.5
H39B C39 H39C 109.5
C40 O22 Ni4 121.31(17)
O22 C40 N10 124.1(3)
O22 C40 H40 117.9
N10 C40 H40 117.9
C40 N10 C41 122.0(3)
C40 N10 C42 121.5(2)
C41 N10 C42 116.5(2)
N10 C41 H41A 109.5
N10 C41 H41B 109.5
H41A C41 H41B 109.5
N10 C41 H41C 109.5
H41A C41 H41C 109.5
H41B C41 H41C 109.5
N10 C42 H42A 109.5
N10 C42 H42B 109.5
H42A C42 H42B 109.5
N10 C42 H42C 109.5
H42A C42 H42C 109.5
H42B C42 H42C 109.5
C43 O23 Ni5 124.22(17)
N11 C43 O23 128.9(3)
N11 C43 H43 115.5
O23 C43 H43 115.5
C43 N11 C45 129.7(3)
C43 N11 C44 123.1(4)
C45 N11 C44 105.8(3)
N11 C44 H44A 109.5
N11 C44 H44B 109.5
H44A C44 H44B 109.5
N11 C44 H44C 109.5
H44A C44 H44C 109.5
H44B C44 H44C 109.5
N11 C45 H45A 109.5
N11 C45 H45B 109.5
H45A C45 H45B 109.5
N11 C45 H45C 109.5
H45A C45 H45C 109.5
H45B C45 H45C 109.5
C46 O24 Ni3 119.5(2)
N12 C46 O24 128.3(4)
N12 C46 H46 115.9
O24 C46 H46 115.9
C46 N12 C47 136.7(4)
C46 N12 C48 113.1(4)
C47 N12 C48 109.1(3)
N12 C47 H47A 109.5
N12 C47 H47B 109.5
H47A C47 H47B 109.5
N12 C47 H47C 109.5
H47A C47 H47C 109.5
H47B C47 H47C 109.5
N12 C48 H48A 109.5
N12 C48 H48B 109.5
H48A C48 H48B 109.5
N12 C48 H48C 109.5
H48A C48 H48C 109.5
H48B C48 H48C 109.5
Ni3 O25 H251 108.7
Ni3 O25 H252 126.1
H251 O25 H252 124.4
C49 O26 Ni5 131.8(2)
C49 O26 H261 107.2
Ni5 O26 H261 120.5
O26 C49 H49A 109.5
O26 C49 H49B 109.5
H49A C49 H49B 109.5
O26 C49 H49C 109.5
H49A C49 H49C 109.5
H49B C49 H49C 109.5
H271 O27 H272 105.6
H281 O28 H282 125.5
H291 O29 H292 149.3
H301 O30 H302 91.1
O31 C50 H50A 109.5
O31 C50 H50B 109.5
H50A C50 H50B 109.5
O31 C50 H50C 109.5
H50A C50 H50C 109.5
H50B C50 H50C 109.5
C50 O31 H31 99.2
H321 O321 H322 132.2
H321 O321 H323 120.1
H322 O321 H323 91.6
H323 O322 H324 106.4
H331 O331 H332 143.8
H333 O332 H334 109.5

loop_
_geom_bond_atom_site_label_1
_geom_bond_atom_site_label_2
_geom_bond_distance
Ni1 O8 2.0105(14)
Ni1 O2 2.0110(14)
Ni1 O13 2.0285(11)
Ni1 O11 2.0316(16)
Ni1 O18 2.0365(11)
Ni1 O5 2.0479(16)
Ni2 N1 2.0103(17)
Ni2 N7 2.0121(19)
Ni2 O2 2.0208(15)
Ni2 O11 2.0380(14)
Ni2 O17 2.0704(12)
Ni2 O21 2.0742(12)
Ni3 O25 2.0157(16)
Ni3 O24 2.0396(16)
Ni3 N2 2.047(2)
Ni3 N4 2.0476(18)
Ni3 O6 2.1087(19)
Ni3 O3 2.1339(16)
Ni4 N3 2.0049(19)
Ni4 N5 2.0123(17)
Ni4 O8 2.0234(16)
Ni4 O5 2.0434(14)
Ni4 O14 2.0550(13)
Ni4 O22 2.0679(13)
Ni5 O23 2.0287(17)
Ni5 O26 2.0387(15)
Ni5 N8 2.0499(18)
Ni5 N6 2.055(2)
Ni5 O9 2.1244(18)
Ni5 O12 2.1255(18)
C1 N1 1.298(3)
C1 C2 1.466(3)
C1 C9 1.479(3)
C2 N2 1.292(3)
C2 C3 1.457(3)
C3 O3 1.243(3)
C3 C4 1.465(4)
C4 C9 1.374(3)
C4 C5 1.399(3)
C5 C6 1.370(4)
C5 H5 0.9300
C6 C7 1.363(4)
C6 H6 0.9300
C7 C8 1.402(3)
C7 H7 0.9300
C8 C9 1.386(3)
C8 H8 0.9300
C10 N3 1.311(3)
C10 C11 1.449(3)
C10 C18 1.453(3)
C11 N4 1.306(3)
C11 C12 1.477(3)
C12 O6 1.229(3)
C12 C13 1.455(4)
C13 C14 1.375(3)
C13 C18 1.418(3)
C14 C15 1.371(4)
C14 H14 0.9300
C15 C16 1.383(3)
C15 H15 0.9300
C16 C17 1.389(3)
C16 H16 0.9300
C17 C18 1.406(3)
C17 H17 0.9300
C19 N5 1.297(3)
C19 C20 1.450(3)
C19 C27 1.479(3)
C20 N6 1.298(3)
C20 C21 1.471(3)
C21 O9 1.255(3)
C21 C22 1.444(3)
C22 C27 1.397(3)
C22 C23 1.406(3)
C23 C24 1.392(4)
C23 H23 0.9300
C24 C25 1.368(4)
C24 H24 0.9300
C25 C26 1.408(3)
C25 H25 0.9300
C26 C27 1.369(3)
C26 H26 0.9300
C28 N7 1.302(3)
C28 C29 1.454(3)
C28 C36 1.473(3)
C29 N8 1.303(3)
C29 C30 1.463(3)
C30 O12 1.233(3)
C30 C31 1.468(3)
C31 C32 1.361(3)
C31 C36 1.410(3)
C32 C33 1.379(4)
C32 H32 0.9300
C33 C34 1.393(3)
C33 H33 0.9300
C34 C35 1.373(3)
C34 H34 0.9300
C35 C36 1.392(3)
C35 H35 0.9300
N1 O1 1.345(2)
N2 O2 1.317(2)
N3 O4 1.322(2)
N4 O5 1.325(2)
N5 O7 1.336(2)
N6 O8 1.304(2)
N7 O10 1.332(2)
N8 O11 1.323(2)
O1 H1 0.8508
O7 H7A 0.8530
S1 O15 1.4445(16)
S1 O16 1.4633(15)
S1 O14 1.4761(16)
S1 O13 1.4894(14)
S2 O19 1.4634(15)
S2 O20 1.4712(16)
S2 O17 1.4723(16)
S2 O18 1.4914(14)
O21 C37 1.226(3)
C37 N9 1.302(3)
C37 H37 0.9300
N9 C39 1.455(3)
N9 C38 1.472(5)
C38 H38A 0.9600
C38 H38B 0.9600
C38 H38C 0.9600
C39 H39A 0.9600
C39 H39B 0.9600
C39 H39C 0.9600
O22 C40 1.239(3)
C40 N10 1.315(3)
C40 H40 0.9300
N10 C41 1.434(3)
N10 C42 1.457(4)
C41 H41A 0.9600
C41 H41B 0.9600
C41 H41C 0.9600
C42 H42A 0.9600
C42 H42B 0.9600
C42 H42C 0.9600
O23 C43 1.338(3)
C43 N11 1.327(4)
C43 H43 0.9300
N11 C45 1.460(5)
N11 C44 1.535(7)
C44 H44A 0.9600
C44 H44B 0.9600
C44 H44C 0.9600
C45 H45A 0.9600
C45 H45B 0.9600
C45 H45C 0.9600
O24 C46 1.328(5)
C46 N12 1.277(4)
C46 H46 0.9300
N12 C47 1.428(5)
N12 C48 1.536(6)
C47 H47A 0.9600
C47 H47B 0.9600
C47 H47C 0.9600
C48 H48A 0.9600
C48 H48B 0.9600
C48 H48C 0.9600
O25 H251 0.8523
O25 H252 0.8499
O26 C49 1.489(5)
O26 H261 0.8549
C49 H49A 0.9600
C49 H49B 0.9600
C49 H49C 0.9600
O27 H271 0.8505
O27 H272 0.8498
O28 H281 0.8494
O28 H282 0.8503
O29 H291 0.8583
O29 H292 0.8501
O30 H301 0.8490
O30 H302 0.8501
C50 O31 1.546(7)
C50 H50A 0.9600
C50 H50B 0.9600
C50 H50C 0.9600
O31 H31 0.8497
O321 H321 0.8534
O321 H322 0.8498
O321 H323 1.1493
O322 H323 0.8521
O322 H324 0.8501
O331 H331 0.8512
O331 H332 0.8491
O332 H333 0.8530
O332 H334 0.8454

loop_
_geom_hbond_atom_site_label_D
_geom_hbond_atom_site_label_H
_geom_hbond_atom_site_label_A
_geom_hbond_distance_DH
_geom_hbond_distance_HA
_geom_hbond_distance_DA
_geom_hbond_angle_DHA
_geom_hbond_site_symmetry_A
O1 H1 O10 0.85 1.64 2.475(2) 166.1 .
O1 H1 N7 0.85 2.39 3.043(2) 134.1 .
O7 H7A O4 0.85 1.65 2.485(2) 163.6 .
O7 H7A N3 0.85 2.40 3.048(2) 133.5 .
O25 H251 O15 0.85 1.84 2.644(2) 157.2 .
O25 H251 S1 0.85 2.88 3.7254(17) 173.7 .
O26 H261 O20 0.85 1.92 2.618(2) 137.4 .
O26 H261 S2 0.85 2.95 3.7170(17) 150.8 .
O27 H271 O29 0.85 1.84 2.693(8) 178.3 4_575
O27 H272 O4 0.85 2.08 2.925(5) 179.3 2
O28 H281 O31 0.85 1.66 2.509(10) 177.1 .
O28 H282 O23 0.85 2.01 2.857(7) 176.1 .
O29 H291 O27 0.86 2.19 2.693(8) 117.0 4_676
O29 H292 O31 0.85 2.39 3.237(10) 179.2 2_655
O30 H301 O20 0.85 2.09 2.936(6) 175.5 .
O30 H302 O29 0.85 1.95 2.796(10) 177.4 .
O31 H31 O29 0.85 2.39 3.237(10) 179.7 2_645
O321 H321 O16 0.85 1.75 2.590(7) 166.9 .
O321 H322 O331 0.85 1.80 2.649(12) 177.0 4_575
O322 H324 O332 0.85 2.02 2.874(19) 178.6 4_575
O331 H331 O321 0.85 2.12 2.649(12) 119.7 4_676
O331 H332 O24 0.85 2.09 2.821(11) 144.7 .
O332 H333 O322 0.85 2.40 2.87(2) 116.0 4_676

loop_
_geom_torsion_atom_site_label_1
_geom_torsion_atom_site_label_2
_geom_torsion_atom_site_label_3
_geom_torsion_atom_site_label_4
_geom_torsion
N1 C1 C2 N2 -1.9(3)
C9 C1 C2 N2 179.4(2)
N1 C1 C2 C3 179.00(17)
C9 C1 C2 C3 0.3(2)
N2 C2 C3 O3 -2.4(3)
C1 C2 C3 O3 176.93(19)
N2 C2 C3 C4 -179.41(17)
C1 C2 C3 C4 -0.1(2)
O3 C3 C4 C9 -176.8(2)
C2 C3 C4 C9 -0.2(2)
O3 C3 C4 C5 4.4(4)
C2 C3 C4 C5 -179.0(2)
C9 C4 C5 C6 -0.9(3)
C3 C4 C5 C6 177.8(2)
C4 C5 C6 C7 1.1(4)
C5 C6 C7 C8 0.3(4)
C6 C7 C8 C9 -1.8(3)
C5 C4 C9 C8 -0.8(3)
C3 C4 C9 C8 -179.61(18)
C5 C4 C9 C1 179.3(2)
C3 C4 C9 C1 0.4(2)
C7 C8 C9 C4 2.1(3)
C7 C8 C9 C1 -178.0(2)
N1 C1 C9 C4 -178.9(2)
C2 C1 C9 C4 -0.4(2)
N1 C1 C9 C8 1.1(3)
C2 C1 C9 C8 179.57(19)
N3 C10 C11 N4 -7.6(3)
C18 C10 C11 N4 175.6(2)
N3 C10 C11 C12 175.58(17)
C18 C10 C11 C12 -1.3(2)
N4 C11 C12 O6 -1.0(3)
C10 C11 C12 O6 176.64(19)
N4 C11 C12 C13 -175.95(17)
C10 C11 C12 C13 1.7(2)
O6 C12 C13 C14 7.8(4)
C11 C12 C13 C14 -177.8(2)
O6 C12 C13 C18 -175.8(2)
C11 C12 C13 C18 -1.4(2)
C18 C13 C14 C15 3.2(3)
C12 C13 C14 C15 179.1(2)
C13 C14 C15 C16 -2.1(3)
C14 C15 C16 C17 1.6(3)
C15 C16 C17 C18 -1.9(3)
C16 C17 C18 C13 2.9(3)
C16 C17 C18 C10 -178.30(19)
C14 C13 C18 C17 -3.6(3)
C12 C13 C18 C17 179.73(17)
C14 C13 C18 C10 177.32(18)
C12 C13 C18 C10 0.7(2)
N3 C10 C18 C17 5.0(4)
C11 C10 C18 C17 -178.5(2)
N3 C10 C18 C13 -176.07(19)
C11 C10 C18 C13 0.4(2)
N5 C19 C20 N6 2.8(4)
C27 C19 C20 N6 -179.0(2)
N5 C19 C20 C21 -178.02(17)
C27 C19 C20 C21 0.2(2)
N6 C20 C21 O9 2.3(3)
C19 C20 C21 O9 -177.1(2)
N6 C20 C21 C22 178.49(17)
C19 C20 C21 C22 -0.9(2)
O9 C21 C22 C27 177.2(2)
C20 C21 C22 C27 1.4(2)
O9 C21 C22 C23 -6.2(4)
C20 C21 C22 C23 178.0(2)
C27 C22 C23 C24 -2.7(3)
C21 C22 C23 C24 -179.0(2)
C22 C23 C24 C25 1.8(4)
C23 C24 C25 C26 -0.6(4)
C24 C25 C26 C27 0.2(3)
C25 C26 C27 C22 -1.0(3)
C25 C26 C27 C19 179.61(19)
C23 C22 C27 C26 2.3(3)
C21 C22 C27 C26 179.25(19)
C23 C22 C27 C19 -178.2(2)
C21 C22 C27 C19 -1.3(2)
N5 C19 C27 C26 -1.9(4)
C20 C19 C27 C26 -179.9(2)
N5 C19 C27 C22 178.6(2)
C20 C19 C27 C22 0.7(2)
N7 C28 C29 N8 3.9(3)
C36 C28 C29 N8 -177.9(2)
N7 C28 C29 C30 -175.43(16)
C36 C28 C29 C30 2.8(2)
N8 C29 C30 O12 1.8(3)
C28 C29 C30 O12 -178.74(18)
N8 C29 C30 C31 178.93(16)
C28 C29 C30 C31 -1.6(2)
O12 C30 C31 C32 -2.2(3)
C29 C30 C31 C32 -179.08(19)
O12 C30 C31 C36 176.63(19)
C29 C30 C31 C36 -0.3(2)
C36 C31 C32 C33 -1.6(3)
C30 C31 C32 C33 177.08(19)
C31 C32 C33 C34 1.3(3)
C32 C33 C34 C35 -1.0(3)
C33 C34 C35 C36 1.0(3)
C34 C35 C36 C31 -1.3(3)
C34 C35 C36 C28 179.56(18)
C32 C31 C36 C35 1.6(3)
C30 C31 C36 C35 -177.31(16)
C32 C31 C36 C28 -179.06(17)
C30 C31 C36 C28 2.0(2)
N7 C28 C36 C35 -5.7(3)
C29 C28 C36 C35 176.27(19)
N7 C28 C36 C31 175.03(18)
C29 C28 C36 C31 -3.0(2)
C2 C1 N1 O1 -178.24(15)
C9 C1 N1 O1 0.1(3)
C2 C1 N1 Ni2 5.2(2)
C9 C1 N1 Ni2 -176.47(15)
N7 Ni2 N1 C1 179.00(14)
O2 Ni2 N1 C1 -1.83(15)
O11 Ni2 N1 C1 14.1(4)
O17 Ni2 N1 C1 -88.66(15)
O21 Ni2 N1 C1 89.97(15)
N7 Ni2 N1 O1 2.66(13)
O2 Ni2 N1 O1 -178.17(12)
O11 Ni2 N1 O1 -162.3(3)
O17 Ni2 N1 O1 94.99(12)
O21 Ni2 N1 O1 -86.38(12)
C3 C2 N2 O2 172.79(15)
C1 C2 N2 O2 -6.3(3)
C3 C2 N2 Ni3 -0.7(2)
C1 C2 N2 Ni3 -179.76(18)
O25 Ni3 N2 C2 92.92(13)
O24 Ni3 N2 C2 -82.77(13)
N4 Ni3 N2 C2 -175.61(12)
O3 Ni3 N2 C2 1.96(13)
O25 Ni3 N2 O2 -79.73(14)
O24 Ni3 N2 O2 104.57(14)
N4 Ni3 N2 O2 11.73(15)
O3 Ni3 N2 O2 -170.70(15)
C11 C10 N3 O4 -178.88(15)
C18 C10 N3 O4 -2.9(3)
C11 C10 N3 Ni4 -0.5(2)
C18 C10 N3 Ni4 175.49(16)
N5 Ni4 N3 C10 -173.16(14)
O5 Ni4 N3 C10 9.28(14)
O14 Ni4 N3 C10 -80.22(14)
O22 Ni4 N3 C10 101.89(14)
N5 Ni4 N3 O4 5.20(13)
O5 Ni4 N3 O4 -172.36(12)
O14 Ni4 N3 O4 98.13(12)
O22 Ni4 N3 O4 -79.75(12)
C10 C11 N4 O5 -0.9(3)
C12 C11 N4 O5 175.82(15)
C10 C11 N4 Ni3 179.95(19)
C12 C11 N4 Ni3 -3.3(2)
O25 Ni3 N4 C11 -83.32(14)
O24 Ni3 N4 C11 93.30(14)
N2 Ni3 N4 C11 -170.40(13)
O6 Ni3 N4 C11 4.28(13)
O25 Ni3 N4 O5 97.69(15)
O24 Ni3 N4 O5 -85.69(15)
N2 Ni3 N4 O5 10.61(15)
O6 Ni3 N4 O5 -174.72(15)
C20 C19 N5 O7 178.05(16)
C27 C19 N5 O7 0.3(3)
C20 C19 N5 Ni4 -6.4(2)
C27 C19 N5 Ni4 175.84(15)
N3 Ni4 N5 C19 -176.46(14)
O8 Ni4 N5 C19 3.17(15)
O5 Ni4 N5 C19 -10.2(4)
O14 Ni4 N5 C19 90.91(15)
O22 Ni4 N5 C19 -86.76(15)
N3 Ni4 N5 O7 -1.20(13)
O8 Ni4 N5 O7 178.43(12)
O5 Ni4 N5 O7 165.0(3)
O14 Ni4 N5 O7 -93.83(13)
O22 Ni4 N5 O7 88.50(13)
C19 C20 N6 O8 5.5(3)
C21 C20 N6 O8 -173.70(16)
C19 C20 N6 Ni5 -177.10(19)
C21 C20 N6 Ni5 3.7(2)
O23 Ni5 N6 C20 79.33(14)
O26 Ni5 N6 C20 -97.11(14)
N8 Ni5 N6 C20 172.10(13)
O9 Ni5 N6 C20 -5.39(13)
O23 Ni5 N6 O8 -103.59(15)
O26 Ni5 N6 O8 79.97(15)
N8 Ni5 N6 O8 -10.82(15)
O9 Ni5 N6 O8 171.69(15)
C29 C28 N7 O10 179.37(15)
C36 C28 N7 O10 1.7(3)
C29 C28 N7 Ni2 1.0(2)
C36 C28 N7 Ni2 -176.74(15)
N1 Ni2 N7 C28 173.95(13)
O11 Ni2 N7 C28 -8.89(14)
O17 Ni2 N7 C28 80.52(14)
O21 Ni2 N7 C28 -97.53(14)
N1 Ni2 N7 O10 -4.44(12)
O11 Ni2 N7 O10 172.73(12)
O17 Ni2 N7 O10 -97.87(12)
O21 Ni2 N7 O10 84.08(12)
C28 C29 N8 O11 5.8(3)
C30 C29 N8 O11 -174.87(15)
C28 C29 N8 Ni5 -178.90(18)
C30 C29 N8 Ni5 0.4(2)
O23 Ni5 N8 C29 -90.80(14)
O26 Ni5 N8 C29 85.89(14)
N6 Ni5 N8 C29 173.80(13)
O12 Ni5 N8 C29 -1.32(13)
O23 Ni5 N8 O11 83.94(15)
O26 Ni5 N8 O11 -99.37(15)
N6 Ni5 N8 O11 -11.46(15)
O12 Ni5 N8 O11 173.42(15)
C2 N2 O2 Ni1 171.16(12)
Ni3 N2 O2 Ni1 -16.54(19)
C2 N2 O2 Ni2 9.7(2)
Ni3 N2 O2 Ni2 -177.97(7)
O13 Ni1 O2 N2 93.90(12)
O11 Ni1 O2 N2 -177.07(12)
O18 Ni1 O2 N2 -87.34(12)
O5 Ni1 O2 N2 3.19(12)
O13 Ni1 O2 Ni2 -101.13(6)
O11 Ni1 O2 Ni2 -12.10(5)
O18 Ni1 O2 Ni2 77.63(6)
O5 Ni1 O2 Ni2 168.15(5)
N1 Ni2 O2 N2 -5.90(13)
O11 Ni2 O2 N2 177.16(13)
O17 Ni2 O2 N2 87.14(13)
O21 Ni2 O2 N2 -94.61(13)
N1 Ni2 O2 Ni1 -170.98(6)
O11 Ni2 O2 Ni1 12.08(5)
O17 Ni2 O2 Ni1 -77.95(6)
O21 Ni2 O2 Ni1 100.31(6)
C2 C3 O3 Ni3 3.8(2)
C4 C3 O3 Ni3 180.0(2)
O25 Ni3 O3 C3 -89.66(15)
O24 Ni3 O3 C3 93.64(15)
N2 Ni3 O3 C3 -3.05(14)
O6 Ni3 O3 C3 -177.68(14)
C11 N4 O5 Ni4 15.4(2)
Ni3 N4 O5 Ni4 -165.65(8)
C11 N4 O5 Ni1 156.24(13)
Ni3 N4 O5 Ni1 -24.80(18)
N3 Ni4 O5 N4 -17.61(14)
N5 Ni4 O5 N4 176.1(3)
O8 Ni4 O5 N4 162.34(14)
O14 Ni4 O5 N4 74.69(14)
O22 Ni4 O5 N4 -108.01(14)
N3 Ni4 O5 Ni1 -165.81(6)
N5 Ni4 O5 Ni1 27.9(4)
O8 Ni4 O5 Ni1 14.14(5)
O14 Ni4 O5 Ni1 -73.52(6)
O22 Ni4 O5 Ni1 103.78(6)
O8 Ni1 O5 N4 -162.40(12)
O2 Ni1 O5 N4 18.12(12)
O13 Ni1 O5 N4 -74.03(12)
O18 Ni1 O5 N4 105.47(12)
O8 Ni1 O5 Ni4 -14.22(5)
O2 Ni1 O5 Ni4 166.30(5)
O13 Ni1 O5 Ni4 74.14(6)
O18 Ni1 O5 Ni4 -106.35(6)
C13 C12 O6 Ni3 178.12(19)
C11 C12 O6 Ni3 4.5(2)
O25 Ni3 O6 C12 87.85(15)
O24 Ni3 O6 C12 -96.38(15)
N4 Ni3 O6 C12 -4.61(14)
O3 Ni3 O6 C12 177.94(14)
C20 N6 O8 Ni1 -167.82(13)
Ni5 N6 O8 Ni1 15.2(2)
C20 N6 O8 Ni4 -8.2(2)
Ni5 N6 O8 Ni4 174.82(7)
O13 Ni1 O8 N6 87.18(13)
O11 Ni1 O8 N6 -1.96(13)
O18 Ni1 O8 N6 -91.58(13)
O5 Ni1 O8 N6 177.78(13)
O13 Ni1 O8 Ni4 -76.12(6)
O11 Ni1 O8 Ni4 -165.27(5)
O18 Ni1 O8 Ni4 105.11(6)
O5 Ni1 O8 Ni4 14.47(5)
N5 Ni4 O8 N6 4.33(14)
O5 Ni4 O8 N6 -178.11(14)
O14 Ni4 O8 N6 -88.19(14)
O22 Ni4 O8 N6 89.29(14)
N5 Ni4 O8 Ni1 167.92(6)
O5 Ni4 O8 Ni1 -14.52(5)
O14 Ni4 O8 Ni1 75.41(6)
O22 Ni4 O8 Ni1 -107.12(6)
C22 C21 O9 Ni5 178.2(2)
C20 C21 O9 Ni5 -6.5(2)
O23 Ni5 O9 C21 -89.55(15)
O26 Ni5 O9 C21 93.69(15)
N6 Ni5 O9 C21 6.21(14)
O12 Ni5 O9 C21 -178.71(14)
C29 N8 O11 Ni1 -159.24(13)
Ni5 N8 O11 Ni1 26.31(19)
C29 N8 O11 Ni2 -18.1(2)
Ni5 N8 O11 Ni2 167.43(8)
O8 Ni1 O11 N8 -19.66(12)
O2 Ni1 O11 N8 159.83(12)
O13 Ni1 O11 N8 -107.96(12)
O18 Ni1 O11 N8 72.54(12)
O8 Ni1 O11 Ni2 -167.54(5)
O2 Ni1 O11 Ni2 11.94(5)
O13 Ni1 O11 Ni2 104.15(6)
O18 Ni1 O11 Ni2 -75.34(6)
N1 Ni2 O11 N8 -176.9(3)
N7 Ni2 O11 N8 18.07(14)
O2 Ni2 O11 N8 -160.62(14)
O17 Ni2 O11 N8 -73.86(14)
O21 Ni2 O11 N8 107.15(14)
N1 Ni2 O11 Ni1 -28.2(3)
N7 Ni2 O11 Ni1 166.79(6)
O2 Ni2 O11 Ni1 -11.90(5)
O17 Ni2 O11 Ni1 74.87(6)
O21 Ni2 O11 Ni1 -104.13(6)
C29 C30 O12 Ni5 -2.7(2)
C31 C30 O12 Ni5 -179.19(17)
O23 Ni5 O12 C30 93.95(14)
O26 Ni5 O12 C30 -89.52(13)
N8 Ni5 O12 C30 2.13(13)
O9 Ni5 O12 C30 179.49(13)
O15 S1 O13 Ni1 86.69(13)
O16 S1 O13 Ni1 -151.46(11)
O14 S1 O13 Ni1 -32.74(14)
O8 Ni1 O13 S1 56.40(12)
O2 Ni1 O13 S1 -123.40(12)
O11 Ni1 O13 S1 159.73(12)
O5 Ni1 O13 S1 -19.86(12)
O15 S1 O14 Ni4 -87.24(13)
O16 S1 O14 Ni4 151.33(12)
O13 S1 O14 Ni4 32.88(15)
N3 Ni4 O14 S1 113.88(13)
N5 Ni4 O14 S1 -150.09(13)
O8 Ni4 O14 S1 -56.27(13)
O5 Ni4 O14 S1 19.84(13)
O19 S2 O17 Ni2 -148.76(11)
O20 S2 O17 Ni2 89.44(12)
O18 S2 O17 Ni2 -30.19(15)
N1 Ni2 O17 S2 148.44(13)
N7 Ni2 O17 S2 -115.32(13)
O2 Ni2 O17 S2 55.66(12)
O11 Ni2 O17 S2 -20.89(13)
O19 S2 O18 Ni1 148.76(12)
O20 S2 O18 Ni1 -90.41(13)
O17 S2 O18 Ni1 29.67(15)
O8 Ni1 O18 S2 125.69(13)
O2 Ni1 O18 S2 -54.52(13)
O11 Ni1 O18 S2 22.40(13)
O5 Ni1 O18 S2 -158.00(12)
N1 Ni2 O21 C37 -97.88(18)
N7 Ni2 O21 C37 165.98(18)
O2 Ni2 O21 C37 -4.97(18)
O11 Ni2 O21 C37 71.51(18)
Ni2 O21 C37 N9 -172.7(2)
O21 C37 N9 C39 -179.3(3)
O21 C37 N9 C38 0.4(5)
N3 Ni4 O22 C40 -142.5(2)
N5 Ni4 O22 C40 121.6(2)
O8 Ni4 O22 C40 27.7(2)
O5 Ni4 O22 C40 -48.4(2)
Ni4 O22 C40 N10 -166.7(2)
O22 C40 N10 C41 -176.2(3)
O22 C40 N10 C42 0.8(4)
N8 Ni5 O23 C43 -37.5(2)
N6 Ni5 O23 C43 63.7(2)
O9 Ni5 O23 C43 143.9(2)
O12 Ni5 O23 C43 -118.1(2)
Ni5 O23 C43 N11 172.6(3)
O23 C43 N11 C45 172.6(4)
O23 C43 N11 C44 7.8(7)
N2 Ni3 O24 C46 -57.4(3)
N4 Ni3 O24 C46 44.1(3)
O6 Ni3 O24 C46 124.3(3)
O3 Ni3 O24 C46 -137.1(3)
Ni3 O24 C46 N12 179.8(4)
O24 C46 N12 C47 175.0(5)
O24 C46 N12 C48 9.5(7)
N8 Ni5 O26 C49 -131.5(3)
N6 Ni5 O26 C49 127.6(3)
O9 Ni5 O26 C49 46.9(3)
O12 Ni5 O26 C49 -51.0(3)
